data_7026130
loop_
_publ_author_name
'D\'iez-Gonz\'alez, Silvia'
'Escudero-Ad\'an, Eduardo C'
'Benet-Buchholz, Jordi'
'Stevens, Edwin D.'
'Slawin, Alexandra M. Z.'
'Nolan, Steven P.'

_publ_section_title
;
 [(NHC)CuX] complexes: synthesis, characterization and catalytic
 activities in reduction reactions and Click chemistry. On the advantage
 of using well-defined catalytic systems.
;
_journal_issue 32
_journal_name_full 'Dalton transactions (Cambridge, England : 2003)'
_journal_page_first 7595
_journal_page_last 7606
_journal_paper_doi 10.1039/c0dt00218f
_journal_volume 39
_journal_year 2010
_chemical_formula_sum 'C15 H24 Br Cu N2'
_chemical_formula_weight 375.81
_chemical_name_systematic
;
?
;
_space_group_IT_number 14
_symmetry_space_group_name_Hall '-P 2ybc'
_symmetry_space_group_name_H-M 'P 1 21/c 1'
_atom_sites_solution_hydrogens geom
_atom_sites_solution_primary direct
_atom_sites_solution_secondary difmap
_audit_creation_method SHELXL-97
_cell_angle_alpha 90.00
_cell_angle_beta 92.761(12)
_cell_angle_gamma 90.00
_cell_formula_units_Z 8
_cell_length_a 12.051(5)
_cell_length_b 23.197(10)
_cell_length_c 12.516(5)
_cell_measurement_temperature 93(2)
_cell_volume 3495(3)
_computing_structure_refinement 'SHELXL-97 (Sheldrick, 1997)'
_computing_structure_solution 'SHELXS-97 (Sheldrick, 1990)'
_diffrn_ambient_temperature 93(2)
_diffrn_measured_fraction_theta_full 0.993
_diffrn_measured_fraction_theta_max 0.993
_diffrn_radiation_monochromator graphite
_diffrn_radiation_source 'fine-focus sealed tube'
_diffrn_radiation_type MoK\a
_diffrn_radiation_wavelength 0.71070
_diffrn_reflns_av_R_equivalents 0.1360
_diffrn_reflns_av_sigmaI/netI 0.1422
_diffrn_reflns_limit_h_max 12
_diffrn_reflns_limit_h_min -14
_diffrn_reflns_limit_k_max 24
_diffrn_reflns_limit_k_min -27
_diffrn_reflns_limit_l_max 15
_diffrn_reflns_limit_l_min -15
_diffrn_reflns_number 21766
_diffrn_reflns_theta_full 25.32
_diffrn_reflns_theta_max 25.32
_diffrn_reflns_theta_min 1.91
_exptl_absorpt_coefficient_mu 3.527
_exptl_absorpt_correction_T_max 0.9328
_exptl_absorpt_correction_T_min 0.6198
_exptl_crystal_density_diffrn 1.429
_exptl_crystal_density_method 'not measured'
_exptl_crystal_F_000 1536
_exptl_crystal_size_max 0.15
_exptl_crystal_size_mid 0.15
_exptl_crystal_size_min 0.02
_refine_diff_density_max 6.381
_refine_diff_density_min -4.452
_refine_diff_density_rms 0.417
_refine_ls_extinction_method none
_refine_ls_goodness_of_fit_ref 1.851
_refine_ls_hydrogen_treatment mixed
_refine_ls_matrix_type full
_refine_ls_number_parameters 162
_refine_ls_number_reflns 6339
_refine_ls_number_restraints 0
_refine_ls_restrained_S_all 1.851
_refine_ls_R_factor_all 0.3046
_refine_ls_R_factor_gt 0.2399
_refine_ls_shift/su_max 0.088
_refine_ls_shift/su_mean 0.023
_refine_ls_structure_factor_coef Fsqd
_refine_ls_weighting_details 'calc w=1/[\s^2^(Fo^2^)+(0.2000P)^2^+0.0000P] where P=(Fo^2^+2Fc^2^)/3'
_refine_ls_weighting_scheme calc
_refine_ls_wR_factor_gt 0.5451
_refine_ls_wR_factor_ref 0.5766
_reflns_number_gt 3524
_reflns_number_total 6339
_reflns_threshold_expression >2sigma(I)
_cod_data_source_file c0dt00218f.txt
_cod_data_source_block shelxl
_cod_depositor_comments
;
The following automatic conversions were performed:
'_atom_site_symetry_multiplicity' tag replaced with
'_atom_site_symmetry_multiplicity'.

Automatic conversion script
Id: cif_correct_tags 1440 2010-10-19 06:21:57Z saulius 
;
_cod_database_code 7026130

loop_
_symmetry_equiv_pos_as_xyz
'x, y, z'
'-x, y+1/2, -z+1/2'
'-x, -y, -z'
'x, -y-1/2, z-1/2'

loop_
_atom_site_label
_atom_site_type_symbol
_atom_site_fract_x
_atom_site_fract_y
_atom_site_fract_z
_atom_site_U_iso_or_equiv
_atom_site_adp_type
_atom_site_occupancy
_atom_site_symmetry_multiplicity
_atom_site_calc_flag
Br1 Br 0.9892(3) 0.09788(12) 0.8732(2) 0.0560(9) Uiso 1 1 d
Br2 Br 0.6660(3) 0.10338(14) 0.9468(3) 0.0678(10) Uiso 1 1 d
Br3 Br 0.9122(3) 0.06727(13) 1.1636(2) 0.0591(9) Uiso 1 1 d
Cu1 Cu 1.0581(3) 0.04844(14) 1.0348(3) 0.0548(11) Uiso 1 1 d
Cu2 Cu 0.7747(5) 0.1443(3) 1.0750(5) 0.112(2) Uiso 1 1 d
Cu3 Cu 0.8420(3) 0.04559(15) 0.9690(3) 0.0613(11) Uiso 1 1 d
N1 N 0.881(2) 0.2498(11) 1.125(2) 0.065(7) Uiso 1 1 d
N2 N 0.728(2) 0.2411(11) 1.214(2) 0.066(7) Uiso 1 1 d
N3 N 1.3010(18) 0.0593(8) 1.0155(16) 0.041(5) Uiso 1 1 d
N4 N 1.2599(19) 0.0422(9) 1.1758(18) 0.048(5) Uiso 1 1 d
C1 C 0.795(3) 0.2164(14) 1.140(3) 0.071(9) Uiso 1 1 d
C2 C 0.782(3) 0.2976(14) 1.241(3) 0.072(9) Uiso 1 1 d
C3 C 0.873(4) 0.3030(19) 1.194(4) 0.101(13) Uiso 1 1 d
C4 C 0.983(3) 0.2330(12) 1.070(2) 0.058(7) Uiso 1 1 d
C5 C 1.071(3) 0.2222(15) 1.157(3) 0.079(10) Uiso 1 1 d
C6 C 1.181(3) 0.1945(16) 1.105(3) 0.084(10) Uiso 1 1 d
C7 C 1.220(4) 0.2449(19) 1.029(4) 0.106(13) Uiso 1 1 d
C8 C 1.112(4) 0.2668(17) 0.943(3) 0.093(11) Uiso 1 1 d
C9 C 1.022(3) 0.2799(17) 1.000(3) 0.089(11) Uiso 1 1 d
C10 C 0.538(3) 0.2555(14) 1.264(3) 0.071(9) Uiso 1 1 d
C11 C 0.438(3) 0.2217(13) 1.321(2) 0.058(7) Uiso 1 1 d
C12 C 0.462(3) 0.1969(15) 1.430(3) 0.079(10) Uiso 1 1 d
C13 C 0.579(3) 0.1587(15) 1.431(3) 0.075(9) Uiso 1 1 d
C14 C 0.668(4) 0.1880(19) 1.384(4) 0.108(13) Uiso 1 1 d
C15 C 0.641(3) 0.2104(17) 1.257(3) 0.088(11) Uiso 1 1 d
C17 C 1.216(3) 0.0388(13) 1.078(2) 0.061(8) Uiso 1 1 d
C18 C 1.387(2) 0.0759(11) 1.080(2) 0.047(6) Uiso 1 1 d
C19 C 1.369(3) 0.0637(15) 1.185(3) 0.074(9) Uiso 1 1 d
C20 C 1.196(3) 0.0275(13) 1.273(3) 0.065(8) Uiso 1 1 d
C21 C 1.191(3) 0.0779(18) 1.344(3) 0.091(11) Uiso 1 1 d
C22 C 1.120(3) 0.0575(16) 1.443(3) 0.084(11) Uiso 1 1 d
C23 C 1.179(3) -0.0011(18) 1.505(3) 0.095(12) Uiso 1 1 d
C24 C 1.187(4) -0.0412(17) 1.438(3) 0.092(12) Uiso 1 1 d
C25 C 1.256(3) -0.0268(17) 1.322(3) 0.090(11) Uiso 1 1 d
C26 C 1.298(2) 0.0598(10) 0.8970(18) 0.037(5) Uiso 1 1 d
C27 C 1.313(2) 0.1184(11) 0.855(2) 0.049(7) Uiso 1 1 d
C28 C 1.306(3) 0.1207(12) 0.728(2) 0.057(7) Uiso 1 1 d
C29 C 1.398(3) 0.0816(14) 0.686(3) 0.067(8) Uiso 1 1 d
C30 C 1.382(3) 0.0178(14) 0.727(3) 0.070(9) Uiso 1 1 d
C31 C 1.391(2) 0.0160(10) 0.8513(18) 0.037(5) Uiso 1 1 d

loop_
_atom_type_symbol
_atom_type_description
_atom_type_scat_dispersion_real
_atom_type_scat_dispersion_imag
_atom_type_scat_source
C C 0.0033 0.0016 'International Tables Vol C Tables 4.2.6.8 and 6.1.1.4'
H H 0.0000 0.0000 'International Tables Vol C Tables 4.2.6.8 and 6.1.1.4'
Br Br -0.2901 2.4595 'International Tables Vol C Tables 4.2.6.8 and 6.1.1.4'
Cu Cu 0.3201 1.2651 'International Tables Vol C Tables 4.2.6.8 and 6.1.1.4'
N N 0.0061 0.0033 'International Tables Vol C Tables 4.2.6.8 and 6.1.1.4'

loop_
_geom_angle_atom_site_label_1
_geom_angle_atom_site_label_2
_geom_angle_atom_site_label_3
_geom_angle
_geom_angle_site_symmetry_1
_geom_angle_site_symmetry_3
Cu1 Br1 Cu3 66.10(15) . .
Cu2 Br2 Cu3 71.6(2) . .
Cu1 Br3 Cu3 64.15(15) . .
Cu1 Br3 Cu2 107.20(19) . .
Cu3 Br3 Cu2 64.34(17) . .
C17 Cu1 Br1 124.8(9) . .
C17 Cu1 Br3 123.1(9) . .
Br1 Cu1 Br3 103.47(17) . .
C17 Cu1 Cu3 56.2(9) . 3_757
Br1 Cu1 Cu3 122.78(18) . 3_757
Br3 Cu1 Cu3 121.63(18) . 3_757
C17 Cu1 Cu3 171.9(9) . .
Br1 Cu1 Cu3 58.13(13) . .
Br3 Cu1 Cu3 59.87(14) . .
Cu3 Cu1 Cu3 115.66(16) 3_757 .
C17 Cu1 Cu1 117.6(9) . 3_757
Br1 Cu1 Cu1 88.49(19) . 3_757
Br3 Cu1 Cu1 89.07(19) . 3_757
Cu3 Cu1 Cu1 61.36(16) 3_757 3_757
Cu3 Cu1 Cu1 54.30(15) . 3_757
C1 Cu2 Br2 138.8(11) . .
C1 Cu2 Br3 110.8(11) . .
Br2 Cu2 Br3 110.3(3) . .
C1 Cu2 Cu3 155.1(11) . .
Br2 Cu2 Cu3 58.86(18) . .
Br3 Cu2 Cu3 56.85(16) . .
C17 Cu3 Cu1 49.3(9) 3_757 3_757
C17 Cu3 Br1 122.4(8) 3_757 .
Cu1 Cu3 Br1 93.49(17) 3_757 .
C17 Cu3 Br2 101.3(9) 3_757 .
Cu1 Cu3 Br2 150.5(2) 3_757 .
Br1 Cu3 Br2 107.61(17) . .
C17 Cu3 Br3 121.5(8) 3_757 .
Cu1 Cu3 Br3 92.98(17) 3_757 .
Br1 Cu3 Br3 98.62(17) . .
Br2 Cu3 Br3 103.67(17) . .
C17 Cu3 Cu1 113.7(9) 3_757 .
Cu1 Cu3 Cu1 64.34(16) 3_757 .
Br1 Cu3 Cu1 55.77(13) . .
Br2 Cu3 Cu1 144.99(18) . .
Br3 Cu3 Cu1 55.98(13) . .
C17 Cu3 Cu2 141.4(9) 3_757 .
Cu1 Cu3 Cu2 151.7(2) 3_757 .
Br1 Cu3 Cu2 93.38(18) . .
Br2 Cu3 Cu2 49.53(17) . .
Br3 Cu3 Cu2 58.81(17) . .
Cu1 Cu3 Cu2 97.7(2) . .
C1 N1 C4 126(3) . .
C1 N1 C3 109(3) . .
C4 N1 C3 124(3) . .
C1 N2 C15 121(3) . .
C1 N2 C2 105(3) . .
C15 N2 C2 133(3) . .
C18 N3 C17 109(2) . .
C18 N3 C26 125(2) . .
C17 N3 C26 125(2) . .
C17 N4 C19 116(2) . .
C17 N4 C20 122(3) . .
C19 N4 C20 122(3) . .
N1 C1 N2 110(3) . .
N1 C1 Cu2 124(2) . .
N2 C1 Cu2 126(2) . .
C3 C2 N2 111(3) . .
C2 C3 N1 105(3) . .
N1 C4 C5 106(2) . .
N1 C4 C9 112(3) . .
C5 C4 C9 108(3) . .
C4 C5 C6 110(3) . .
C5 C6 C7 103(3) . .
C6 C7 C8 111(3) . .
C9 C8 C7 109(3) . .
C8 C9 C4 116(3) . .
C11 C10 C15 107(3) . .
C12 C11 C10 118(3) . .
C11 C12 C13 109(3) . .
C14 C13 C12 113(3) . .
C13 C14 C15 115(4) . .
N2 C15 C14 114(3) . .
N2 C15 C10 106(3) . .
C14 C15 C10 105(3) . .
N4 C17 N3 103(3) . .
N4 C17 Cu1 127(2) . .
N3 C17 Cu1 122(2) . .
N4 C17 Cu3 115(2) . 3_757
N3 C17 Cu3 112.8(19) . 3_757
Cu1 C17 Cu3 74.5(11) . 3_757
N3 C18 C19 111(3) . .
N4 C19 C18 101(3) . .
C21 C20 N4 110(3) . .
C21 C20 C25 116(3) . .
N4 C20 C25 105(3) . .
C20 C21 C22 106(3) . .
C21 C22 C23 111(3) . .
C24 C23 C22 109(4) . .
C23 C24 C25 118(4) . .
C20 C25 C24 105(3) . .
C27 C26 N3 112(2) . .
C27 C26 C31 110.3(19) . .
N3 C26 C31 111.1(19) . .
C26 C27 C28 113(2) . .
C29 C28 C27 108(2) . .
C28 C29 C30 110(2) . .
C31 C30 C29 111(2) . .
C30 C31 C26 108(2) . .

loop_
_geom_bond_atom_site_label_1
_geom_bond_atom_site_label_2
_geom_bond_distance
_geom_bond_site_symmetry_2
Br1 Cu1 2.436(5) .
Br1 Cu3 2.502(5) .
Br2 Cu2 2.234(7) .
Br2 Cu3 2.514(5) .
Br3 Cu1 2.481(5) .
Br3 Cu3 2.589(5) .
Br3 Cu2 2.645(7) .
Cu1 C17 1.96(3) .
Cu1 Cu3 2.493(5) 3_757
Cu1 Cu3 2.694(6) .
Cu1 Cu1 2.767(7) 3_757
Cu2 C1 1.87(3) .
Cu2 Cu3 2.787(7) .
Cu3 C17 2.15(3) 3_757
Cu3 Cu1 2.493(5) 3_757
N1 C1 1.32(4) .
N1 C4 1.48(4) .
N1 C3 1.51(5) .
N2 C1 1.38(4) .
N2 C15 1.40(4) .
N2 C2 1.49(4) .
N3 C18 1.34(3) .
N3 C17 1.41(4) .
N3 C26 1.48(3) .
N4 C17 1.31(4) .
N4 C19 1.41(4) .
N4 C20 1.51(4) .
C2 C3 1.28(5) .
C4 C5 1.50(5) .
C4 C9 1.49(5) .
C5 C6 1.63(5) .
C6 C7 1.60(6) .
C7 C8 1.73(6) .
C8 C9 1.36(5) .
C10 C11 1.64(4) .
C10 C15 1.62(5) .
C11 C12 1.49(4) .
C12 C13 1.67(5) .
C13 C14 1.42(5) .
C14 C15 1.69(6) .
C17 Cu3 2.15(3) 3_757
C18 C19 1.37(4) .
C20 C21 1.48(5) .
C20 C25 1.56(5) .
C21 C22 1.61(5) .
C22 C23 1.71(6) .
C23 C24 1.26(5) .
C24 C25 1.74(5) .
C26 C27 1.47(4) .
C26 C31 1.64(3) .
C27 C28 1.59(4) .
C28 C29 1.54(4) .
C29 C30 1.58(5) .
C30 C31 1.55(4) .
